data_4346593
loop_
_publ_author_name
'Tamm, Nadezhda B.'
'Troyanov, Sergey I.'

_publ_section_title
;
 New Isolated-Pentagon-Rule Isomer of C92 Isolated as Trifluoromethyl and
 Chlorido Derivatives: C92(38)(CF3)14/16 and C92(38)Cl20/22.
;
_journal_issue 22
_journal_name_full 'Inorganic chemistry'
_journal_page_first 10527
_journal_page_last 10529
_journal_paper_doi 10.1021/acs.inorgchem.5b01740
_journal_volume 54
_journal_year 2015
_chemical_formula_sum 'C111 H2 Cl F48'
_chemical_formula_weight 2282.58
_space_group_crystal_system triclinic
_space_group_IT_number 2
_space_group_name_Hall '-P 1'
_space_group_name_H-M_alt 'P -1'
_atom_sites_solution_hydrogens geom
_audit_creation_method SHELXL-2014/7
_cell_angle_alpha 79.007(10)
_cell_angle_beta 89.059(8)
_cell_angle_gamma 68.991(9)
_cell_formula_units_Z 2
_cell_length_a 12.4680(10)
_cell_length_b 13.0200(10)
_cell_length_c 25.036(2)
_cell_measurement_reflns_used 19000
_cell_measurement_temperature 100(2)
_cell_measurement_theta_max 31
_cell_measurement_theta_min 5
_cell_volume 3718.4(6)
_computing_cell_refinement XDS
_computing_data_collection XDS
_computing_data_reduction XDS
_computing_structure_refinement 'SHELXL-2014/7 (Sheldrick, 2014)'
_computing_structure_solution SHELXD
_diffrn_ambient_temperature 100(2)
_diffrn_measured_fraction_theta_full 0.907
_diffrn_measured_fraction_theta_max 0.798
_diffrn_measurement_device_type MAR225
_diffrn_measurement_method CCD
_diffrn_radiation_type synchrotron
_diffrn_radiation_wavelength 0.85507
_diffrn_reflns_av_R_equivalents 0.1001
_diffrn_reflns_av_unetI/netI 0.0858
_diffrn_reflns_Laue_measured_fraction_full 0.907
_diffrn_reflns_Laue_measured_fraction_max 0.798
_diffrn_reflns_limit_h_max 16
_diffrn_reflns_limit_h_min -15
_diffrn_reflns_limit_k_max 16
_diffrn_reflns_limit_k_min -16
_diffrn_reflns_limit_l_max 29
_diffrn_reflns_limit_l_min -29
_diffrn_reflns_number 53056
_diffrn_reflns_point_group_measured_fraction_full 0.907
_diffrn_reflns_point_group_measured_fraction_max 0.798
_diffrn_reflns_theta_full 30.550
_diffrn_reflns_theta_max 35.278
_diffrn_reflns_theta_min 1.997
_diffrn_source 'BL 14.2 PSF, BESSY, Berlin, Germany'
_exptl_absorpt_coefficient_mu 0.382
_exptl_absorpt_correction_type none
_exptl_crystal_colour orange
_exptl_crystal_density_diffrn 2.039
_exptl_crystal_description plate
_exptl_crystal_F_000 2234
_exptl_crystal_size_max 0.030
_exptl_crystal_size_mid 0.020
_exptl_crystal_size_min 0.010
_refine_diff_density_max 0.488
_refine_diff_density_min -0.453
_refine_diff_density_rms 0.109
_refine_ls_extinction_method none
_refine_ls_goodness_of_fit_ref 1.075
_refine_ls_hydrogen_treatment constr
_refine_ls_matrix_type full
_refine_ls_number_parameters 1490
_refine_ls_number_reflns 15328
_refine_ls_number_restraints 0
_refine_ls_restrained_S_all 1.075
_refine_ls_R_factor_all 0.1393
_refine_ls_R_factor_gt 0.0791
_refine_ls_shift/su_max 0.001
_refine_ls_shift/su_mean 0.000
_refine_ls_structure_factor_coef Fsqd
_refine_ls_weighting_details 'w=1/[\s^2^(Fo^2^)+(0.0500P)^2^+18.0000P] where P=(Fo^2^+2Fc^2^)/3'
_refine_ls_weighting_scheme calc
_refine_ls_wR_factor_gt 0.1804
_refine_ls_wR_factor_ref 0.1956
_reflns_Friedel_coverage 0.000
_reflns_number_gt 9125
_reflns_number_total 15328
_reflns_threshold_expression 'I > 2\s(I)'
_cod_data_source_file ic5b01740_si_006.cif
_cod_data_source_block F8P24A
_cod_database_code 4346593
_shelx_shelxl_version_number 2014/7
_shelx_space_group_comment
;
The symmetry employed for this shelxl refinement is uniquely defined
by the following loop, which should always be used as a source of
symmetry information in preference to the above space-group names.
They are only intended as comments.
;
_shelx_estimated_absorpt_t_min 0.993
_shelx_estimated_absorpt_t_max 0.998

loop_
_space_group_symop_operation_xyz
'x, y, z'
'-x, -y, -z'

loop_
_atom_site_label
_atom_site_type_symbol
_atom_site_fract_x
_atom_site_fract_y
_atom_site_fract_z
_atom_site_U_iso_or_equiv
_atom_site_adp_type
_atom_site_occupancy
_atom_site_site_symmetry_order
_atom_site_calc_flag
_atom_site_refinement_flags_posn
_atom_site_refinement_flags_adp
_atom_site_refinement_flags_occupancy
_atom_site_disorder_assembly
_atom_site_disorder_group
F1 F 0.8509(3) 0.5249(3) 0.07831(15) 0.0359(8) Uani 1 1 d . . . . .
F2 F 0.7772(3) 0.4295(3) 0.13708(15) 0.0340(8) Uani 1 1 d . . . . .
F3 F 0.9524(3) 0.4157(3) 0.14902(16) 0.0367(9) Uani 1 1 d . . . . .
F4 F 1.0582(3) 0.3286(3) 0.26904(17) 0.0395(9) Uani 1 1 d . . . . .
F5 F 0.8973(3) 0.3235(3) 0.24083(16) 0.0390(9) Uani 1 1 d . . . . .
F6 F 0.9383(3) 0.2959(3) 0.32598(15) 0.0382(9) Uani 1 1 d . . . . .
F7 F 0.8098(3) 0.3332(3) 0.42016(15) 0.0349(8) Uani 1 1 d . . . . .
F8 F 0.7093(3) 0.3429(3) 0.34961(15) 0.0363(9) Uani 1 1 d . . . . .
F9 F 0.6258(3) 0.4001(3) 0.41924(15) 0.0355(8) Uani 1 1 d . . . . .
F10 F 0.3289(3) 0.6241(3) 0.37842(15) 0.0385(9) Uani 1 1 d . . . . .
F11 F 0.3303(3) 0.6287(3) 0.29224(14) 0.0319(8) Uani 1 1 d . . . . .
F12 F 0.4544(3) 0.4912(3) 0.34641(16) 0.0379(9) Uani 1 1 d . . . . .
F13 F 1.0386(3) 0.6007(3) 0.08649(15) 0.0367(8) Uani 1 1 d . . . . .
F14 F 0.9182(3) 0.6963(3) 0.01925(15) 0.0364(8) Uani 1 1 d . . . . .
F15 F 1.0421(3) 0.7587(3) 0.04423(16) 0.0381(9) Uani 1 1 d . . . . .
F16 F 0.8024(3) 0.5889(3) 0.52601(14) 0.0324(8) Uani 1 1 d . . . . .
F17 F 0.6224(3) 0.6159(3) 0.51654(15) 0.0352(8) Uani 1 1 d . . . . .
F18 F 0.7507(3) 0.4646(3) 0.50019(14) 0.0337(8) Uani 1 1 d . . . . .
F19 F 0.4244(3) 0.8094(3) 0.49442(14) 0.0364(8) Uani 1 1 d . . . . .
F20 F 0.4143(3) 0.6600(3) 0.47345(15) 0.0390(9) Uani 1 1 d . . . . .
F21 F 0.2919(3) 0.8217(3) 0.43756(15) 0.0366(8) Uani 1 1 d . . . . .
F22 F 0.0872(3) 1.0905(3) 0.26925(14) 0.0300(8) Uani 1 1 d . . . . .
F23 F 0.1562(3) 0.9363(3) 0.32850(15) 0.0311(8) Uani 1 1 d . . . . .
F24 F 0.1261(3) 1.0939(3) 0.35225(15) 0.0354(8) Uani 1 1 d . . . . .
F25 F 0.8154(3) 1.0631(3) -0.01179(14) 0.0328(8) Uani 1 1 d . . . . .
F26 F 0.8047(3) 0.9058(3) -0.02190(14) 0.0334(8) Uani 1 1 d . . . . .
F27 F 0.6499(3) 1.0497(3) -0.02366(14) 0.0359(8) Uani 1 1 d . . . . .
F28 F 1.1558(3) 0.9218(3) 0.13731(19) 0.0399(13) Uani 0.900(8) 1 d . . P . .
F29 F 1.1944(3) 0.7914(4) 0.20786(17) 0.0365(12) Uani 0.900(8) 1 d . . P . .
F30 F 1.1666(3) 0.7582(4) 0.1298(2) 0.0459(14) Uani 0.900(8) 1 d . . P . .
F28A F 1.197(4) 0.725(4) 0.177(2) 0.053(13) Uiso 0.100(8) 1 d . . P . .
F29A F 1.150(3) 0.858(3) 0.1152(18) 0.041(11) Uiso 0.100(8) 1 d . . P . .
F30A F 1.179(3) 0.887(3) 0.1872(18) 0.047(12) Uiso 0.100(8) 1 d . . P . .
F31 F 0.9987(3) 0.6139(3) 0.50738(14) 0.0333(8) Uani 1 1 d . . . . .
F32 F 0.9193(3) 0.7840(3) 0.51698(15) 0.0368(8) Uani 1 1 d . . . . .
F33 F 1.0726(3) 0.7344(3) 0.47184(14) 0.0307(8) Uani 1 1 d . . . . .
F34 F 0.3704(3) 1.1748(3) 0.44600(15) 0.0355(8) Uani 1 1 d . . . . .
F35 F 0.3042(3) 1.3207(3) 0.38075(16) 0.0382(9) Uani 1 1 d . . . . .
F36 F 0.2195(3) 1.2017(3) 0.39651(17) 0.0421(9) Uani 1 1 d . . . . .
F37 F 0.3060(3) 1.2532(3) 0.03344(14) 0.0332(8) Uani 1 1 d . . . . .
F38 F 0.1903(3) 1.2480(3) 0.09761(15) 0.0324(8) Uani 1 1 d . . . . .
F39 F 0.2654(3) 1.3757(3) 0.08463(15) 0.0352(8) Uani 1 1 d . . . . .
F40 F 0.8763(3) 1.2375(3) 0.0822(2) 0.0580(13) Uani 1 1 d . . . . .
F41 F 1.0304(4) 1.1263(4) 0.12612(17) 0.0548(12) Uani 1 1 d . . . . .
F42 F 0.9797(4) 1.0947(3) 0.05206(17) 0.0492(11) Uani 1 1 d . . . . .
F43 F 0.9613(3) 0.9538(3) 0.46095(15) 0.0385(9) Uani 1 1 d . . . . .
F44 F 0.8016(3) 1.0837(3) 0.46962(16) 0.0412(9) Uani 1 1 d . . . . .
F45 F 0.9095(3) 1.1108(3) 0.40535(14) 0.0333(8) Uani 1 1 d . . . . .
F46 F 0.4427(3) 1.4729(3) 0.21560(15) 0.0357(8) Uani 1 1 d . . . . .
F47 F 0.3765(3) 1.4735(3) 0.13630(16) 0.0369(9) Uani 1 1 d . . . . .
F48 F 0.5496(3) 1.4674(3) 0.14742(15) 0.0345(8) Uani 1 1 d . . . . .
C1 C 0.7587(4) 0.5308(4) 0.2633(2) 0.0203(11) Uani 1 1 d . . . . .
C2 C 0.6764(5) 0.5563(4) 0.3032(2) 0.0213(11) Uani 1 1 d . . . . .
C3 C 0.5658(4) 0.6301(4) 0.2885(2) 0.0201(11) Uani 1 1 d . . . . .
C4 C 0.5336(4) 0.6892(4) 0.2329(2) 0.0199(11) Uani 1 1 d . . . . .
C5 C 0.6148(4) 0.6533(4) 0.1945(2) 0.0197(11) Uani 1 1 d . . . . .
C6 C 0.7256(4) 0.5735(4) 0.2095(2) 0.0220(12) Uani 1 1 d . . . . .
C7 C 0.8055(4) 0.5858(4) 0.1620(2) 0.0222(12) Uani 1 1 d . . . . .
C8 C 0.9026(4) 0.6116(4) 0.1859(2) 0.0227(12) Uani 1 1 d . . . . .
C9 C 0.9428(4) 0.5589(4) 0.2386(2) 0.0210(11) Uani 1 1 d . . . . .
C10 C 0.8894(5) 0.4829(4) 0.2774(2) 0.0237(12) Uani 1 1 d . . . . .
C11 C 0.9127(5) 0.5075(4) 0.3324(2) 0.0234(12) Uani 1 1 d . . . . .
C12 C 0.8367(5) 0.5213(4) 0.3715(2) 0.0234(12) Uani 1 1 d . . . . .
C13 C 0.7173(5) 0.5149(4) 0.3652(2) 0.0226(12) Uani 1 1 d . . . . .
C14 C 0.6482(5) 0.6025(4) 0.3976(2) 0.0235(12) Uani 1 1 d . . . . .
C15 C 0.5408(5) 0.6666(4) 0.3844(2) 0.0237(12) Uani 1 1 d . . . . .
C16 C 0.4797(4) 0.6686(4) 0.3312(2) 0.0221(12) Uani 1 1 d . . . . .
C17 C 0.4104(4) 0.7904(4) 0.3148(2) 0.0204(11) Uani 1 1 d . . . . .
C18 C 0.3792(4) 0.8470(4) 0.2589(2) 0.0214(11) Uani 1 1 d . . . . .
C19 C 0.4422(4) 0.7995(4) 0.2173(2) 0.0196(11) Uani 1 1 d . . . . .
C20 C 0.4431(4) 0.8723(4) 0.1653(2) 0.0226(12) Uani 1 1 d . . . . .
C21 C 0.5350(4) 0.8341(4) 0.1296(2) 0.0220(12) Uani 1 1 d . . . . .
C22 C 0.6141(4) 0.7248(4) 0.1436(2) 0.0218(12) Uani 1 1 d . . . . .
C23 C 0.7250(4) 0.6924(4) 0.1254(2) 0.0211(11) Uani 1 1 d . . . . .
C24 C 0.7645(4) 0.7726(4) 0.0959(2) 0.0209(11) Uani 1 1 d . . . . .
C25 C 0.8878(5) 0.7665(5) 0.1027(2) 0.0244(12) Uani 1 1 d . . . . .
C26 C 0.9316(4) 0.7072(4) 0.1614(2) 0.0210(11) Uani 1 1 d . . . . .
C27 C 0.9852(4) 0.7530(4) 0.1937(2) 0.0220(12) Uani 1 1 d . . . . .
C28 C 1.0118(4) 0.7085(4) 0.2495(2) 0.0214(11) Uani 1 1 d . . . . .
C29 C 0.9996(4) 0.6047(4) 0.2701(2) 0.0237(12) Uani 1 1 d . . . . .
C30 C 0.9885(4) 0.5670(4) 0.3267(2) 0.0225(12) Uani 1 1 d . . . . .
C31 C 0.9894(4) 0.6331(4) 0.3633(2) 0.0248(12) Uani 1 1 d . . . . .
C32 C 0.9173(5) 0.6391(4) 0.4076(2) 0.0247(12) Uani 1 1 d . . . . .
C33 C 0.8390(5) 0.5874(4) 0.4110(2) 0.0238(12) Uani 1 1 d . . . . .
C34 C 0.7233(5) 0.6320(4) 0.4359(2) 0.0258(12) Uani 1 1 d . . . . .
C35 C 0.6853(5) 0.7602(4) 0.4311(2) 0.0208(11) Uani 1 1 d . . . . .
C36 C 0.5706(5) 0.8277(4) 0.4179(2) 0.0220(11) Uani 1 1 d . . . . .
C37 C 0.4822(5) 0.7763(4) 0.4052(2) 0.0236(12) Uani 1 1 d . . . . .
C38 C 0.4102(4) 0.8498(4) 0.3543(2) 0.0227(12) Uani 1 1 d . . . . .
C39 C 0.3707(4) 0.9696(4) 0.3452(2) 0.0224(12) Uani 1 1 d . . . . .
C40 C 0.2852(4) 1.0282(4) 0.2969(2) 0.0225(12) Uani 1 1 d . . . . .
C41 C 0.3170(4) 0.9634(4) 0.2500(2) 0.0222(12) Uani 1 1 d . . . . .
C42 C 0.3172(4) 1.0330(4) 0.2014(2) 0.0212(12) Uani 1 1 d . . . . .
C43 C 0.3787(4) 0.9905(4) 0.1580(2) 0.0213(11) Uani 1 1 d . . . . .
C44 C 0.4133(4) 1.0669(4) 0.1192(2) 0.0219(12) Uani 1 1 d . . . . .
C45 C 0.5083(5) 1.0294(4) 0.0900(2) 0.0238(12) Uani 1 1 d . . . . .
C46 C 0.5711(5) 0.9130(4) 0.0926(2) 0.0231(12) Uani 1 1 d . . . . .
C47 C 0.6866(4) 0.8799(4) 0.0784(2) 0.0215(11) Uani 1 1 d . . . . .
C48 C 0.7499(5) 0.9635(4) 0.0618(2) 0.0241(12) Uani 1 1 d . . . . .
C49 C 0.8660(5) 0.8935(4) 0.0937(2) 0.0236(12) Uani 1 1 d . . . . .
C50 C 0.9191(4) 0.9369(4) 0.1226(2) 0.0227(12) Uani 1 1 d . . . . .
C51 C 1.0021(5) 0.8631(4) 0.1712(2) 0.0231(12) Uani 1 1 d . . . . .
C52 C 0.9617(4) 0.9397(4) 0.2130(2) 0.0232(12) Uani 1 1 d . . . . .
C53 C 0.9663(4) 0.8987(4) 0.2700(2) 0.0228(12) Uani 1 1 d . . . . .
C54 C 1.0095(4) 0.7790(4) 0.2892(2) 0.0210(12) Uani 1 1 d . . . . .
C55 C 0.9987(5) 0.7395(4) 0.3442(2) 0.0241(12) Uani 1 1 d . . . . .
C56 C 0.9405(5) 0.8128(5) 0.3792(2) 0.0244(12) Uani 1 1 d . . . . .
C57 C 0.8989(5) 0.7460(4) 0.4282(2) 0.0261(13) Uani 1 1 d . . . . .
C58 C 0.7707(4) 0.8097(4) 0.4322(2) 0.0216(11) Uani 1 1 d . . . . .
C59 C 0.7342(5) 0.9259(4) 0.4225(2) 0.0223(11) Uani 1 1 d . . . . .
C60 C 0.6172(5) 0.9924(4) 0.4119(2) 0.0228(12) Uani 1 1 d . . . . .
C61 C 0.5332(5) 0.9464(4) 0.4064(2) 0.0241(12) Uani 1 1 d . . . . .
C62 C 0.4263(4) 1.0189(4) 0.3719(2) 0.0226(12) Uani 1 1 d . . . . .
C63 C 0.3985(5) 1.1468(4) 0.3553(2) 0.0243(12) Uani 1 1 d . . . . .
C64 C 0.3526(5) 1.1895(4) 0.2962(2) 0.0245(12) Uani 1 1 d . . . . .
C65 C 0.2974(4) 1.1379(4) 0.2694(2) 0.0218(12) Uani 1 1 d . . . . .
C66 C 0.3092(4) 1.1422(4) 0.2131(2) 0.0227(12) Uani 1 1 d . . . . .
C67 C 0.3640(5) 1.2072(4) 0.1816(2) 0.0242(12) Uani 1 1 d . . . . .
C68 C 0.3877(4) 1.1902(4) 0.1240(2) 0.0222(12) Uani 1 1 d . . . . .
C69 C 0.5033(5) 1.1994(4) 0.1079(2) 0.0243(12) Uani 1 1 d . . . . .
C70 C 0.5683(5) 1.1089(4) 0.0837(2) 0.0227(12) Uani 1 1 d . . . . .
C71 C 0.6878(5) 1.0716(4) 0.0826(2) 0.0216(11) Uani 1 1 d . . . . .
C72 C 0.7466(5) 1.1177(4) 0.1123(2) 0.0236(12) Uani 1 1 d . . . . .
C73 C 0.8742(5) 1.0603(4) 0.1284(2) 0.0245(12) Uani 1 1 d . . . . .
C74 C 0.8921(4) 1.0451(4) 0.1901(2) 0.0220(12) Uani 1 1 d . . . . .
C75 C 0.8200(4) 1.1194(4) 0.2222(2) 0.0214(12) Uani 1 1 d . . . . .
C76 C 0.8255(4) 1.0851(4) 0.2790(2) 0.0208(11) Uani 1 1 d . . . . .
C77 C 0.9012(4) 0.9732(4) 0.3043(2) 0.0220(12) Uani 1 1 d . . . . .
C78 C 0.8923(4) 0.9257(4) 0.3596(2) 0.0207(11) Uani 1 1 d . . . . .
C79 C 0.8078(5) 0.9942(4) 0.3951(2) 0.0233(12) Uani 1 1 d . . . . .
C80 C 0.7168(5) 1.0944(4) 0.3618(2) 0.0218(12) Uani 1 1 d . . . . .
C81 C 0.6075(5) 1.1019(4) 0.3807(2) 0.0240(12) Uani 1 1 d . . . . .
C82 C 0.5084(4) 1.1728(4) 0.3508(2) 0.0224(12) Uani 1 1 d . . . . .
C83 C 0.5162(4) 1.2343(4) 0.3006(2) 0.0224(12) Uani 1 1 d . . . . .
C84 C 0.4168(4) 1.2488(4) 0.2659(2) 0.0228(12) Uani 1 1 d . . . . .
C85 C 0.4209(4) 1.2609(4) 0.2096(2) 0.0220(12) Uani 1 1 d . . . . .
C86 C 0.5133(5) 1.3026(4) 0.1830(2) 0.0240(12) Uani 1 1 d . . . . .
C87 C 0.5609(4) 1.2478(4) 0.1350(2) 0.0224(12) Uani 1 1 d . . . . .
C88 C 0.6823(5) 1.2011(4) 0.1400(2) 0.0251(12) Uani 1 1 d . . . . .
C89 C 0.7188(5) 1.2052(4) 0.1944(2) 0.0238(12) Uani 1 1 d . . . . .
C90 C 0.6235(4) 1.2546(4) 0.2210(2) 0.0224(12) Uani 1 1 d . . . . .
C91 C 0.6246(5) 1.2233(4) 0.2788(2) 0.0222(12) Uani 1 1 d . . . . .
C92 C 0.7272(5) 1.1437(4) 0.3081(2) 0.0222(12) Uani 1 1 d . . . . .
C93 C 0.8479(5) 0.4862(4) 0.1321(2) 0.0243(12) Uani 1 1 d . . . . .
C94 C 0.9471(5) 0.3564(5) 0.2777(3) 0.0305(14) Uani 1 1 d . . . . .
C95 C 0.7148(5) 0.3965(4) 0.3890(3) 0.0276(13) Uani 1 1 d . . . . .
C96 C 0.3983(5) 0.6015(5) 0.3377(3) 0.0271(13) Uani 1 1 d . . . . .
C97 C 0.9724(5) 0.7057(5) 0.0629(3) 0.0278(13) Uani 1 1 d . . . . .
C98 C 0.7238(5) 0.5744(5) 0.4952(2) 0.0265(13) Uani 1 1 d . . . . .
C99 C 0.4012(5) 0.7666(5) 0.4535(3) 0.0282(13) Uani 1 1 d . . . . .
C100 C 0.1615(4) 1.0386(4) 0.3121(3) 0.0249(12) Uani 1 1 d . . . . .
C101 C 0.7554(5) 0.9960(5) 0.0006(3) 0.0285(13) Uani 1 1 d . . . . .
C102 C 1.1316(5) 0.8335(5) 0.1612(3) 0.0290(13) Uani 1 1 d . . . . .
C103 C 0.9730(5) 0.7204(5) 0.4823(3) 0.0293(14) Uani 1 1 d . . . . .
C104 C 0.3209(5) 1.2116(5) 0.3945(3) 0.0298(14) Uani 1 1 d . . . . .
C105 C 0.2856(5) 1.2685(5) 0.0846(2) 0.0249(12) Uani 1 1 d . . . . .
C106 C 0.9426(5) 1.1305(5) 0.0967(2) 0.0246(12) Uani 1 1 d . . . . .
C107 C 0.8703(5) 1.0356(5) 0.4340(3) 0.0290(13) Uani 1 1 d . . . . .
C108 C 0.4690(5) 1.4318(5) 0.1695(3) 0.0297(14) Uani 1 1 d . . . . .
Cl1 Cl 0.5190(6) 0.6509(4) 0.03515(19) 0.0678(14) Uani 0.5 1 d . . P A -1
Cl2 Cl 0.2978(4) 0.6130(5) 0.0031(2) 0.0699(12) Uani 0.5 1 d . . P A -1
C109 C 0.4308(17) 0.512(2) -0.0026(10) 0.046(6) Uani 0.5 1 d . . P A -1
C110 C 0.5268(19) 0.529(2) 0.0106(9) 0.040(5) Uani 0.5 1 d . . P A -1
C111 C 0.6326(18) 0.4542(15) 0.0058(6) 0.039(4) Uani 0.5 1 d . . P A -1
H111 H 0.6998 0.4671 0.0148 0.047 Uiso 0.5 1 calc R U P A -1
C112 C 0.6414(15) 0.3547(14) -0.0132(7) 0.055(4) Uani 0.5 1 d . . P A -1
H112 H 0.7146 0.2992 -0.0159 0.066 Uiso 0.5 1 calc R U P A -1
C113 C 0.5529(19) 0.3422(17) -0.0259(8) 0.071(6) Uani 0.5 1 d . . P A -1
H113 H 0.5590 0.2774 -0.0397 0.085 Uiso 0.5 1 calc R U P A -1
C114 C 0.4381(15) 0.4237(16) -0.0205(6) 0.047(4) Uani 0.5 1 d . . P A -1
H114 H 0.3708 0.4115 -0.0300 0.057 Uiso 0.5 1 calc R U P A -1

loop_
_atom_site_aniso_label
_atom_site_aniso_U_11
_atom_site_aniso_U_22
_atom_site_aniso_U_33
_atom_site_aniso_U_23
_atom_site_aniso_U_13
_atom_site_aniso_U_12
F1 0.048(2) 0.0320(19) 0.032(2) -0.0163(15) 0.0077(16) -0.0152(16)
F2 0.0355(19) 0.0305(18) 0.047(2) -0.0185(16) 0.0038(16) -0.0194(15)
F3 0.0292(18) 0.0260(18) 0.054(3) -0.0183(16) -0.0045(16) -0.0035(15)
F4 0.0241(18) 0.0269(18) 0.066(3) -0.0097(17) 0.0055(17) -0.0076(14)
F5 0.039(2) 0.0237(17) 0.056(3) -0.0142(16) -0.0109(17) -0.0098(15)
F6 0.051(2) 0.0170(16) 0.044(3) -0.0010(15) 0.0033(17) -0.0119(15)
F7 0.039(2) 0.0200(16) 0.045(2) 0.0013(14) -0.0085(16) -0.0141(15)
F8 0.056(2) 0.0230(17) 0.038(2) -0.0051(14) -0.0041(17) -0.0238(16)
F9 0.040(2) 0.0294(18) 0.043(2) -0.0017(15) 0.0056(16) -0.0224(16)
F10 0.046(2) 0.050(2) 0.039(2) -0.0176(17) 0.0129(17) -0.0361(19)
F11 0.0331(18) 0.0311(18) 0.039(2) -0.0037(15) -0.0068(15) -0.0218(15)
F12 0.039(2) 0.0208(17) 0.059(3) -0.0036(15) 0.0002(17) -0.0181(15)
F13 0.037(2) 0.0304(19) 0.038(2) -0.0077(15) 0.0038(16) -0.0063(16)
F14 0.0334(19) 0.043(2) 0.034(2) -0.0179(16) -0.0026(15) -0.0103(16)
F15 0.034(2) 0.045(2) 0.046(3) -0.0174(17) 0.0141(16) -0.0239(17)
F16 0.041(2) 0.0348(19) 0.027(2) -0.0029(14) -0.0036(15) -0.0214(16)
F17 0.036(2) 0.038(2) 0.031(2) -0.0004(15) 0.0058(15) -0.0164(16)
F18 0.045(2) 0.0265(17) 0.033(2) -0.0003(14) -0.0006(16) -0.0203(16)
F19 0.047(2) 0.049(2) 0.029(2) -0.0165(16) 0.0078(16) -0.0304(18)
F20 0.050(2) 0.038(2) 0.037(2) -0.0051(16) 0.0130(17) -0.0284(18)
F21 0.0274(18) 0.050(2) 0.035(2) -0.0060(16) 0.0041(15) -0.0181(16)
F22 0.0195(16) 0.0317(18) 0.040(2) -0.0047(15) -0.0019(14) -0.0124(14)
F23 0.0263(17) 0.0248(17) 0.046(2) -0.0013(14) 0.0014(15) -0.0168(14)
F24 0.0262(18) 0.042(2) 0.045(3) -0.0192(17) 0.0084(15) -0.0152(16)
F25 0.040(2) 0.0368(19) 0.030(2) -0.0047(15) 0.0068(15) -0.0252(16)
F26 0.041(2) 0.0360(19) 0.030(2) -0.0145(15) 0.0072(15) -0.0183(16)
F27 0.035(2) 0.043(2) 0.028(2) -0.0026(15) -0.0044(15) -0.0129(16)
F28 0.027(2) 0.038(2) 0.057(3) 0.005(2) 0.0030(18) -0.0224(18)
F29 0.0199(19) 0.055(3) 0.033(3) -0.0006(19) -0.0027(16) -0.0157(18)
F30 0.030(2) 0.061(3) 0.058(4) -0.035(2) 0.012(2) -0.018(2)
F31 0.0373(19) 0.0308(18) 0.033(2) 0.0027(14) -0.0092(15) -0.0181(15)
F32 0.036(2) 0.044(2) 0.034(2) -0.0142(16) -0.0039(16) -0.0152(17)
F33 0.0255(17) 0.0364(19) 0.032(2) -0.0010(14) -0.0070(14) -0.0163(15)
F34 0.041(2) 0.038(2) 0.030(2) -0.0120(15) -0.0001(16) -0.0144(16)
F35 0.048(2) 0.0233(17) 0.045(3) -0.0143(15) 0.0086(17) -0.0116(16)
F36 0.033(2) 0.050(2) 0.054(3) -0.0261(19) 0.0134(17) -0.0208(17)
F37 0.0329(19) 0.0361(19) 0.030(2) -0.0025(15) -0.0067(15) -0.0131(15)
F38 0.0253(17) 0.0329(18) 0.041(2) -0.0007(15) -0.0035(15) -0.0154(15)
F39 0.0344(19) 0.0184(16) 0.049(2) 0.0005(14) -0.0135(16) -0.0085(14)
F40 0.042(2) 0.024(2) 0.103(4) 0.001(2) 0.025(2) -0.0145(17)
F41 0.054(3) 0.078(3) 0.049(3) 0.010(2) -0.009(2) -0.054(2)
F42 0.070(3) 0.061(3) 0.040(3) -0.019(2) 0.026(2) -0.049(2)
F43 0.044(2) 0.0317(19) 0.043(2) -0.0061(16) -0.0199(17) -0.0160(16)
F44 0.046(2) 0.052(2) 0.043(3) -0.0295(19) 0.0082(18) -0.0285(19)
F45 0.0370(19) 0.0361(19) 0.038(2) -0.0084(15) -0.0029(15) -0.0263(16)
F46 0.045(2) 0.0244(17) 0.042(2) -0.0124(15) 0.0061(17) -0.0151(15)
F47 0.0339(19) 0.0211(17) 0.052(3) -0.0009(15) -0.0129(17) -0.0080(15)
F48 0.038(2) 0.0246(17) 0.045(2) -0.0032(15) 0.0032(16) -0.0190(15)
C1 0.023(3) 0.016(2) 0.026(4) -0.008(2) -0.001(2) -0.010(2)
C2 0.028(3) 0.017(2) 0.025(3) -0.004(2) 0.002(2) -0.015(2)
C3 0.023(3) 0.015(2) 0.026(3) -0.002(2) -0.001(2) -0.013(2)
C4 0.023(3) 0.019(3) 0.026(3) -0.007(2) -0.001(2) -0.016(2)
C5 0.025(3) 0.020(3) 0.021(3) -0.006(2) -0.002(2) -0.016(2)
C6 0.025(3) 0.020(3) 0.030(4) -0.014(2) 0.006(2) -0.015(2)
C7 0.018(3) 0.017(3) 0.032(4) -0.007(2) -0.001(2) -0.007(2)
C8 0.020(3) 0.025(3) 0.027(4) -0.012(2) 0.005(2) -0.010(2)
C9 0.021(3) 0.014(2) 0.028(4) -0.005(2) 0.000(2) -0.006(2)
C10 0.026(3) 0.017(3) 0.031(4) -0.005(2) -0.001(2) -0.011(2)
C11 0.026(3) 0.014(2) 0.030(4) -0.001(2) -0.007(2) -0.008(2)
C12 0.026(3) 0.014(2) 0.030(4) 0.001(2) -0.005(2) -0.010(2)
C13 0.026(3) 0.018(3) 0.026(4) -0.003(2) -0.003(2) -0.011(2)
C14 0.027(3) 0.018(3) 0.029(4) -0.002(2) 0.002(2) -0.015(2)
C15 0.029(3) 0.019(3) 0.027(4) 0.001(2) -0.001(2) -0.017(2)
C16 0.023(3) 0.021(3) 0.027(4) -0.005(2) 0.000(2) -0.015(2)
C17 0.018(3) 0.026(3) 0.024(3) -0.008(2) 0.005(2) -0.015(2)
C18 0.020(3) 0.022(3) 0.028(4) -0.006(2) -0.001(2) -0.014(2)
C19 0.020(3) 0.020(3) 0.025(3) -0.005(2) -0.002(2) -0.015(2)
C20 0.023(3) 0.022(3) 0.028(4) -0.004(2) -0.006(2) -0.014(2)
C21 0.019(3) 0.022(3) 0.031(4) -0.011(2) -0.001(2) -0.012(2)
C22 0.023(3) 0.020(3) 0.028(4) -0.009(2) -0.006(2) -0.013(2)
C23 0.019(3) 0.023(3) 0.025(3) -0.009(2) -0.004(2) -0.010(2)
C24 0.018(3) 0.026(3) 0.023(3) -0.009(2) 0.001(2) -0.011(2)
C25 0.023(3) 0.028(3) 0.029(4) -0.008(2) 0.001(2) -0.015(2)
C26 0.017(3) 0.022(3) 0.025(3) -0.006(2) 0.003(2) -0.008(2)
C27 0.017(3) 0.021(3) 0.030(4) -0.004(2) 0.001(2) -0.010(2)
C28 0.019(3) 0.019(3) 0.029(4) -0.005(2) 0.001(2) -0.009(2)
C29 0.019(3) 0.018(3) 0.035(4) -0.006(2) 0.000(2) -0.007(2)
C30 0.021(3) 0.023(3) 0.024(4) -0.002(2) -0.004(2) -0.009(2)
C31 0.014(3) 0.025(3) 0.034(4) -0.004(2) -0.009(2) -0.006(2)
C32 0.027(3) 0.021(3) 0.026(4) -0.001(2) -0.010(2) -0.010(2)
C33 0.029(3) 0.016(3) 0.025(4) 0.004(2) -0.006(2) -0.010(2)
C34 0.027(3) 0.024(3) 0.030(4) -0.003(2) -0.005(2) -0.014(2)
C35 0.029(3) 0.024(3) 0.013(3) -0.002(2) 0.001(2) -0.014(2)
C36 0.028(3) 0.023(3) 0.021(3) -0.005(2) 0.000(2) -0.015(2)
C37 0.028(3) 0.019(3) 0.024(4) -0.001(2) -0.003(2) -0.010(2)
C38 0.017(3) 0.027(3) 0.030(4) -0.004(2) 0.005(2) -0.015(2)
C39 0.019(3) 0.022(3) 0.032(4) -0.010(2) 0.004(2) -0.012(2)
C40 0.020(3) 0.017(3) 0.032(4) -0.005(2) -0.001(2) -0.008(2)
C41 0.015(2) 0.022(3) 0.035(4) -0.010(2) 0.002(2) -0.012(2)
C42 0.016(2) 0.020(3) 0.029(4) -0.002(2) -0.004(2) -0.010(2)
C43 0.015(2) 0.024(3) 0.028(4) -0.007(2) -0.003(2) -0.010(2)
C44 0.020(3) 0.023(3) 0.024(3) -0.003(2) -0.005(2) -0.010(2)
C45 0.026(3) 0.025(3) 0.024(4) -0.004(2) -0.005(2) -0.014(2)
C46 0.024(3) 0.022(3) 0.024(3) -0.003(2) -0.005(2) -0.011(2)
C47 0.022(3) 0.028(3) 0.017(3) -0.005(2) 0.001(2) -0.012(2)
C48 0.022(3) 0.026(3) 0.029(4) -0.006(2) -0.002(2) -0.013(2)
C49 0.025(3) 0.023(3) 0.022(3) -0.002(2) 0.000(2) -0.010(2)
C50 0.020(3) 0.023(3) 0.027(4) -0.002(2) 0.006(2) -0.011(2)
C51 0.023(3) 0.024(3) 0.026(4) -0.002(2) -0.003(2) -0.015(2)
C52 0.022(3) 0.027(3) 0.029(4) -0.008(2) 0.002(2) -0.017(2)
C53 0.018(3) 0.026(3) 0.031(4) -0.008(2) -0.003(2) -0.014(2)
C54 0.016(2) 0.024(3) 0.029(4) -0.005(2) 0.000(2) -0.015(2)
C55 0.021(3) 0.026(3) 0.028(4) -0.005(2) -0.006(2) -0.011(2)
C56 0.021(3) 0.031(3) 0.027(4) -0.005(2) -0.006(2) -0.016(2)
C57 0.029(3) 0.022(3) 0.031(4) -0.003(2) -0.004(2) -0.014(2)
C58 0.024(3) 0.026(3) 0.019(3) -0.005(2) 0.000(2) -0.012(2)
C59 0.026(3) 0.026(3) 0.020(3) -0.007(2) 0.000(2) -0.014(2)
C60 0.030(3) 0.024(3) 0.019(3) -0.010(2) 0.001(2) -0.013(2)
C61 0.029(3) 0.023(3) 0.026(4) -0.007(2) 0.005(2) -0.014(2)
C62 0.022(3) 0.024(3) 0.027(4) -0.009(2) 0.007(2) -0.013(2)
C63 0.026(3) 0.022(3) 0.029(4) -0.009(2) 0.000(2) -0.011(2)
C64 0.024(3) 0.015(3) 0.035(4) -0.006(2) 0.002(2) -0.008(2)
C65 0.015(2) 0.019(3) 0.034(4) -0.009(2) 0.003(2) -0.008(2)
C66 0.019(3) 0.018(3) 0.030(4) -0.005(2) -0.005(2) -0.006(2)
C67 0.021(3) 0.013(2) 0.036(4) -0.002(2) -0.007(2) -0.005(2)
C68 0.021(3) 0.021(3) 0.024(4) 0.001(2) -0.003(2) -0.010(2)
C69 0.025(3) 0.020(3) 0.027(4) 0.001(2) -0.004(2) -0.009(2)
C70 0.029(3) 0.016(3) 0.024(3) 0.003(2) -0.006(2) -0.012(2)
C71 0.027(3) 0.020(3) 0.019(3) 0.001(2) 0.002(2) -0.012(2)
C72 0.025(3) 0.024(3) 0.025(4) 0.001(2) 0.000(2) -0.015(2)
C73 0.024(3) 0.024(3) 0.031(4) -0.008(2) 0.002(2) -0.014(2)
C74 0.021(3) 0.025(3) 0.028(4) -0.002(2) -0.002(2) -0.019(2)
C75 0.022(3) 0.021(3) 0.030(4) -0.006(2) 0.001(2) -0.018(2)
C76 0.020(3) 0.019(3) 0.029(4) -0.004(2) -0.001(2) -0.014(2)
C77 0.020(3) 0.027(3) 0.027(4) -0.007(2) -0.003(2) -0.016(2)
C78 0.019(3) 0.021(3) 0.027(4) -0.010(2) -0.003(2) -0.010(2)
C79 0.025(3) 0.020(3) 0.031(4) -0.007(2) 0.000(2) -0.015(2)
C80 0.027(3) 0.016(2) 0.030(4) -0.012(2) 0.003(2) -0.014(2)
C81 0.027(3) 0.022(3) 0.028(4) -0.011(2) 0.003(2) -0.012(2)
C82 0.022(3) 0.015(2) 0.032(4) -0.008(2) 0.002(2) -0.008(2)
C83 0.023(3) 0.015(2) 0.034(4) -0.011(2) 0.000(2) -0.009(2)
C84 0.022(3) 0.016(3) 0.032(4) -0.007(2) 0.001(2) -0.007(2)
C85 0.019(3) 0.015(2) 0.032(4) -0.004(2) 0.001(2) -0.006(2)
C86 0.022(3) 0.022(3) 0.031(4) -0.003(2) -0.002(2) -0.013(2)
C87 0.023(3) 0.018(3) 0.027(4) 0.004(2) -0.003(2) -0.011(2)
C88 0.031(3) 0.023(3) 0.028(4) -0.003(2) 0.000(2) -0.018(2)
C89 0.026(3) 0.016(3) 0.034(4) -0.002(2) -0.001(2) -0.014(2)
C90 0.023(3) 0.012(2) 0.036(4) -0.006(2) -0.004(2) -0.011(2)
C91 0.031(3) 0.017(3) 0.026(4) -0.009(2) 0.003(2) -0.016(2)
C92 0.027(3) 0.019(3) 0.028(4) -0.008(2) -0.001(2) -0.014(2)
C93 0.027(3) 0.026(3) 0.022(4) -0.007(2) 0.000(2) -0.011(2)
C94 0.022(3) 0.019(3) 0.045(4) -0.002(2) -0.009(3) -0.004(2)
C95 0.029(3) 0.017(3) 0.039(4) -0.005(2) -0.003(3) -0.011(2)
C96 0.030(3) 0.025(3) 0.032(4) -0.005(2) -0.001(3) -0.016(2)
C97 0.023(3) 0.029(3) 0.032(4) -0.007(2) -0.003(2) -0.009(2)
C98 0.023(3) 0.027(3) 0.032(4) -0.004(2) 0.000(2) -0.013(2)
C99 0.027(3) 0.029(3) 0.034(4) -0.006(2) 0.002(2) -0.016(2)
C100 0.015(3) 0.025(3) 0.037(4) -0.010(2) -0.002(2) -0.007(2)
C101 0.026(3) 0.028(3) 0.033(4) -0.002(2) 0.000(2) -0.013(2)
C102 0.028(3) 0.034(3) 0.032(4) -0.009(3) 0.001(3) -0.017(3)
C103 0.029(3) 0.022(3) 0.037(4) -0.007(2) -0.010(3) -0.008(2)
C104 0.025(3) 0.023(3) 0.044(4) -0.012(3) 0.001(3) -0.010(2)
C105 0.029(3) 0.026(3) 0.023(4) -0.006(2) 0.000(2) -0.013(2)
C106 0.029(3) 0.026(3) 0.027(4) -0.009(2) 0.007(2) -0.018(2)
C107 0.029(3) 0.027(3) 0.037(4) -0.012(3) 0.001(3) -0.014(2)
C108 0.031(3) 0.023(3) 0.039(4) -0.005(2) 0.001(3) -0.015(2)
Cl1 0.121(5) 0.054(3) 0.045(3) -0.006(2) -0.004(3) -0.053(3)
Cl2 0.060(3) 0.066(3) 0.069(4) 0.005(2) 0.000(2) -0.015(3)
C109 0.016(11) 0.052(14) 0.045(13) 0.015(10) 0.005(10) 0.007(10)
C110 0.045(13) 0.052(13) 0.025(10) 0.008(9) 0.003(9) -0.029(11)
C111 0.032(9) 0.046(10) 0.026(9) 0.001(7) 0.010(7) -0.002(8)
C112 0.053(10) 0.052(10) 0.060(12) -0.002(8) -0.006(8) -0.024(8)
C113 0.082(14) 0.072(13) 0.069(14) 0.005(9) -0.036(11) -0.047(12)
C114 0.055(10) 0.058(11) 0.035(10) -0.002(8) 0.002(7) -0.033(10)

loop_
_atom_type_symbol
_atom_type_description
_atom_type_scat_dispersion_real
_atom_type_scat_dispersion_imag
_atom_type_scat_source
C C 0.0033 0.0016 'International Tables Vol C Tables 4.2.6.8 and 6.1.1.4'
F F 0.0171 0.0103 'International Tables Vol C Tables 4.2.6.8 and 6.1.1.4'
Cl Cl 0.1484 0.1585 'International Tables Vol C Tables 4.2.6.8 and 6.1.1.4'
H H 0.0000 0.0000 'International Tables Vol C Tables 4.2.6.8 and 6.1.1.4'

loop_
_geom_angle_atom_site_label_1
_geom_angle_atom_site_label_2
_geom_angle_atom_site_label_3
_geom_angle
F29A F28 F30A 114(3)
F29A F28 C102 57(2)
F30A F28 C102 61.7(19)
F30A F29 F28A 118(3)
F30A F29 C102 63(2)
F28A F29 C102 62(2)
F28A F30 F29A 112(3)
F28A F30 C102 64(2)
F29A F30 C102 55(2)
F30 F28A F29 122(4)
F30 F28A C102 63(2)
F29 F28A C102 61(2)
F28 F29A C102 71(3)
F28 F29A F30 132(4)
C102 F29A F30 67(2)
F29 F30A F28 121(3)
F29 F30A C102 63(2)
F28 F30A C102 62(2)
C6 C1 C2 119.6(5)
C6 C1 C10 115.9(5)
C2 C1 C10 122.7(5)
C3 C2 C1 120.6(5)
C3 C2 C13 119.6(5)
C1 C2 C13 119.2(5)
C2 C3 C4 120.7(5)
C2 C3 C16 121.4(5)
C4 C3 C16 117.0(5)
C5 C4 C3 116.0(5)
C5 C4 C19 117.7(5)
C3 C4 C19 123.8(5)
C4 C5 C6 122.4(5)
C4 C5 C22 121.4(5)
C6 C5 C22 110.6(5)
C1 C6 C5 119.8(5)
C1 C6 C7 126.8(5)
C5 C6 C7 108.5(5)
C23 C7 C8 108.7(4)
C23 C7 C93 112.0(5)
C8 C7 C93 113.7(4)
C23 C7 C6 100.0(4)
C8 C7 C6 106.2(4)
C93 C7 C6 115.2(4)
C9 C8 C26 118.7(5)
C9 C8 C7 117.4(5)
C26 C8 C7 122.0(5)
C8 C9 C29 120.7(5)
C8 C9 C10 124.9(5)
C29 C9 C10 109.2(5)
C11 C10 C94 110.2(4)
C11 C10 C1 109.3(4)
C94 C10 C1 114.2(4)
C11 C10 C9 100.5(4)
C94 C10 C9 114.5(5)
C1 C10 C9 107.2(4)
C12 C11 C30 119.7(5)
C12 C11 C10 123.5(5)
C30 C11 C10 109.9(5)
C11 C12 C33 120.7(5)
C11 C12 C13 123.2(5)
C33 C12 C13 111.2(5)
C14 C13 C12 100.1(4)
C14 C13 C95 112.4(5)
C12 C13 C95 112.9(4)
C14 C13 C2 110.0(4)
C12 C13 C2 107.8(4)
C95 C13 C2 112.9(4)
C15 C14 C13 122.8(5)
C15 C14 C34 121.5(5)
C13 C14 C34 113.6(5)
C14 C15 C16 121.8(5)
C14 C15 C37 122.5(5)
C16 C15 C37 111.0(4)
C17 C16 C3 110.5(4)
C17 C16 C15 100.6(4)
C3 C16 C15 111.3(4)
C17 C16 C96 109.3(4)
C3 C16 C96 109.8(4)
C15 C16 C96 115.0(5)
C38 C17 C18 120.5(5)
C38 C17 C16 113.4(5)
C18 C17 C16 123.2(5)
C19 C18 C41 119.8(5)
C19 C18 C17 119.7(5)
C41 C18 C17 116.3(5)
C18 C19 C20 119.1(5)
C18 C19 C4 117.4(5)
C20 C19 C4 120.2(5)
C43 C20 C21 118.3(5)
C43 C20 C19 119.3(5)
C21 C20 C19 119.2(5)
C22 C21 C46 116.8(5)
C22 C21 C20 118.7(5)
C46 C21 C20 120.8(5)
C23 C22 C21 122.7(5)
C23 C22 C5 108.6(5)
C21 C22 C5 122.3(5)
C22 C23 C24 120.0(5)
C22 C23 C7 111.5(5)
C24 C23 C7 122.1(4)
C47 C24 C23 118.4(5)
C47 C24 C25 113.8(4)
C23 C24 C25 122.5(5)
C24 C25 C26 107.5(4)
C24 C25 C49 99.3(4)
C26 C25 C49 111.5(4)
C24 C25 C97 115.6(4)
C26 C25 C97 109.3(4)
C49 C25 C97 113.3(5)
C27 C26 C8 119.3(5)
C27 C26 C25 120.9(5)
C8 C26 C25 119.3(4)
C26 C27 C28 121.7(5)
C26 C27 C51 120.6(5)
C28 C27 C51 117.2(5)
C27 C28 C29 117.3(5)
C27 C28 C54 122.3(5)
C29 C28 C54 116.6(5)
C9 C29 C28 121.0(5)
C9 C29 C30 109.6(5)
C28 C29 C30 122.7(5)
C31 C30 C11 120.0(5)
C31 C30 C29 119.7(5)
C11 C30 C29 109.4(5)
C30 C31 C32 120.3(5)
C30 C31 C55 119.6(6)
C32 C31 C55 109.6(5)
C33 C32 C31 119.5(5)
C33 C32 C57 123.9(5)
C31 C32 C57 109.8(5)
C32 C33 C12 119.4(5)
C32 C33 C34 123.1(5)
C12 C33 C34 112.2(5)
C33 C34 C98 113.1(5)
C33 C34 C14 99.6(5)
C98 C34 C14 112.1(4)
C33 C34 C35 109.9(4)
C98 C34 C35 110.4(5)
C14 C34 C35 111.4(4)
C36 C35 C58 120.3(5)
C36 C35 C34 119.6(4)
C58 C35 C34 119.5(5)
C35 C36 C61 122.0(5)
C35 C36 C37 120.6(4)
C61 C36 C37 116.5(5)
C38 C37 C15 100.0(4)
C38 C37 C36 108.0(4)
C15 C37 C36 111.3(4)
C38 C37 C99 109.7(4)
C15 C37 C99 114.1(4)
C36 C37 C99 112.9(4)
C17 C38 C39 124.1(5)
C17 C38 C37 112.4(5)
C39 C38 C37 121.9(5)
C62 C39 C38 119.2(5)
C62 C39 C40 125.4(5)
C38 C39 C40 114.1(4)
C39 C40 C65 111.3(4)
C39 C40 C41 110.6(4)
C65 C40 C41 99.7(4)
C39 C40 C100 111.6(5)
C65 C40 C100 114.7(4)
C41 C40 C100 108.3(4)
C42 C41 C18 121.8(5)
C42 C41 C40 111.6(4)
C18 C41 C40 122.5(5)
C41 C42 C43 121.1(5)
C41 C42 C66 107.9(5)
C43 C42 C66 121.9(5)
C42 C43 C44 116.6(5)
C42 C43 C20 119.0(5)
C44 C43 C20 119.3(5)
C45 C44 C43 121.1(5)
C45 C44 C68 110.5(4)
C43 C44 C68 123.1(5)
C44 C45 C46 122.2(5)
C44 C45 C70 109.3(5)
C46 C45 C70 120.3(5)
C47 C46 C45 118.2(5)
C47 C46 C21 118.9(5)
C45 C46 C21 117.7(5)
C24 C47 C46 122.3(5)
C24 C47 C48 110.6(4)
C46 C47 C48 123.3(5)
C101 C48 C71 107.2(4)
C101 C48 C49 115.8(5)
C71 C48 C49 111.9(4)
C101 C48 C47 113.1(4)
C71 C48 C47 109.9(4)
C49 C48 C47 98.7(4)
C50 C49 C48 122.4(5)
C50 C49 C25 123.7(5)
C48 C49 C25 111.0(4)
C49 C50 C73 124.6(5)
C49 C50 C51 120.7(5)
C73 C50 C51 110.2(5)
C27 C51 C50 114.1(4)
C27 C51 C52 108.3(5)
C50 C51 C52 99.4(4)
C27 C51 C102 107.0(4)
C50 C51 C102 115.4(5)
C52 C51 C102 112.5(4)
C74 C52 C53 121.2(5)
C74 C52 C51 112.7(5)
C53 C52 C51 123.5(5)
C52 C53 C77 119.1(5)
C52 C53 C54 117.7(5)
C77 C53 C54 120.9(5)
C55 C54 C53 117.2(5)
C55 C54 C28 119.2(5)
C53 C54 C28 117.6(5)
C54 C55 C56 122.0(5)
C54 C55 C31 122.2(5)
C56 C55 C31 108.8(5)
C78 C56 C55 120.3(5)
C78 C56 C57 125.6(5)
C55 C56 C57 109.2(5)
C32 C57 C58 110.3(4)
C32 C57 C56 100.1(5)
C58 C57 C56 107.6(4)
C32 C57 C103 110.8(4)
C58 C57 C103 114.2(5)
C56 C57 C103 113.0(4)
C59 C58 C35 117.9(5)
C59 C58 C57 116.7(5)
C35 C58 C57 123.3(5)
C58 C59 C60 120.8(5)
C58 C59 C79 124.0(5)
C60 C59 C79 109.1(5)
C61 C60 C59 122.3(5)
C61 C60 C81 121.5(5)
C59 C60 C81 108.6(5)
C60 C61 C36 116.4(5)
C60 C61 C62 117.7(5)
C36 C61 C62 122.5(5)
C39 C62 C61 118.8(5)
C39 C62 C63 119.7(5)
C61 C62 C63 119.6(4)
C104 C63 C64 113.3(5)
C104 C63 C82 109.8(4)
C64 C63 C82 99.1(4)
C104 C63 C62 112.4(5)
C64 C63 C62 110.6(4)
C82 C63 C62 110.9(4)
C65 C64 C84 119.1(6)
C65 C64 C63 123.5(5)
C84 C64 C63 111.3(5)
C64 C65 C66 119.2(5)
C64 C65 C40 121.0(5)
C66 C65 C40 110.7(4)
C67 C66 C65 123.0(5)
C67 C66 C42 120.9(5)
C65 C66 C42 108.3(5)
C66 C67 C85 117.2(5)
C66 C67 C68 117.5(5)
C85 C67 C68 122.9(5)
C67 C68 C69 111.1(4)
C67 C68 C105 110.6(5)
C69 C68 C105 114.1(5)
C67 C68 C44 111.7(4)
C69 C68 C44 99.3(4)
C105 C68 C44 109.6(4)
C87 C69 C70 118.2(5)
C87 C69 C68 124.0(5)
C70 C69 C68 110.5(4)
C71 C70 C69 123.2(5)
C71 C70 C45 120.7(5)
C69 C70 C45 107.7(5)
C70 C71 C72 118.0(5)
C70 C71 C48 118.3(4)
C72 C71 C48 121.8(5)
C88 C72 C71 118.3(5)
C88 C72 C73 117.5(5)
C71 C72 C73 122.0(5)
C72 C73 C74 109.1(5)
C72 C73 C50 111.7(4)
C74 C73 C50 100.0(4)
C72 C73 C106 110.0(4)
C74 C73 C106 111.8(4)
C50 C73 C106 113.9(5)
C52 C74 C75 121.5(5)
C52 C74 C73 112.1(5)
C75 C74 C73 124.1(5)
C76 C75 C74 119.6(5)
C76 C75 C89 120.3(5)
C74 C75 C89 116.0(5)
C75 C76 C77 119.5(5)
C75 C76 C92 117.5(5)
C77 C76 C92 118.9(5)
C78 C77 C53 117.7(5)
C78 C77 C76 121.6(5)
C53 C77 C76 118.8(5)
C56 C78 C77 121.4(5)
C56 C78 C79 116.6(5)
C77 C78 C79 120.6(5)
C80 C79 C78 111.7(5)
C80 C79 C107 108.2(4)
C78 C79 C107 110.6(4)
C80 C79 C59 101.0(4)
C78 C79 C59 108.9(4)
C107 C79 C59 116.0(5)
C92 C80 C81 120.3(5)
C92 C80 C79 124.9(5)
C81 C80 C79 109.8(5)
C82 C81 C80 121.1(5)
C82 C81 C60 121.8(5)
C80 C81 C60 108.1(5)
C81 C82 C83 119.3(5)
C81 C82 C63 121.0(5)
C83 C82 C63 113.2(5)
C82 C83 C91 121.1(5)
C82 C83 C84 107.9(5)
C91 C83 C84 121.3(5)
C85 C84 C64 121.8(5)
C85 C84 C83 122.1(5)
C64 C84 C83 107.6(5)
C84 C85 C67 119.3(5)
C84 C85 C86 116.8(5)
C67 C85 C86 121.6(5)
C87 C86 C85 111.5(4)
C87 C86 C108 114.0(5)
C85 C86 C108 110.9(4)
C87 C86 C90 99.1(4)
C85 C86 C90 109.8(5)
C108 C86 C90 110.9(4)
C69 C87 C88 118.7(5)
C69 C87 C86 123.0(5)
C88 C87 C86 110.8(5)
C72 C88 C87 122.7(5)
C72 C88 C89 121.8(5)
C87 C88 C89 107.9(5)
C90 C89 C75 122.4(5)
C90 C89 C88 108.6(5)
C75 C89 C88 120.3(5)
C89 C90 C91 119.6(5)
C89 C90 C86 111.8(5)
C91 C90 C86 124.0(5)
C83 C91 C90 115.7(5)
C83 C91 C92 119.6(5)
C90 C91 C92 119.4(5)
C80 C92 C91 117.1(5)
C80 C92 C76 118.5(5)
C91 C92 C76 120.4(5)
F3 C93 F2 108.6(4)
F3 C93 F1 106.8(5)
F2 C93 F1 106.9(4)
F3 C93 C7 113.1(4)
F2 C93 C7 111.5(5)
F1 C93 C7 109.7(4)
F4 C94 F5 108.9(5)
F4 C94 F6 107.4(5)
F5 C94 F6 105.9(5)
F4 C94 C10 111.4(4)
F5 C94 C10 112.4(4)
F6 C94 C10 110.6(5)
F9 C95 F8 107.1(4)
F9 C95 F7 107.4(5)
F8 C95 F7 107.1(4)
F9 C95 C13 112.8(5)
F8 C95 C13 111.2(5)
F7 C95 C13 111.0(4)
F12 C96 F10 107.8(5)
F12 C96 F11 106.8(4)
F10 C96 F11 106.7(5)
F12 C96 C16 112.9(5)
F10 C96 C16 112.0(4)
F11 C96 C16 110.3(5)
F15 C97 F13 107.2(4)
F15 C97 F14 106.7(5)
F13 C97 F14 105.9(4)
F15 C97 C25 112.0(4)
F13 C97 C25 112.1(5)
F14 C97 C25 112.6(4)
F18 C98 F17 108.1(4)
F18 C98 F16 107.2(4)
F17 C98 F16 107.3(5)
F18 C98 C34 111.7(5)
F17 C98 C34 112.1(5)
F16 C98 C34 110.3(4)
F21 C99 F20 107.8(4)
F21 C99 F19 107.4(5)
F20 C99 F19 107.5(5)
F21 C99 C37 111.5(5)
F20 C99 C37 111.6(5)
F19 C99 C37 110.9(4)
F24 C100 F22 108.2(4)
F24 C100 F23 107.3(5)
F22 C100 F23 107.3(4)
F24 C100 C40 112.7(4)
F22 C100 C40 110.9(5)
F23 C100 C40 110.2(4)
F25 C101 F27 108.0(5)
F25 C101 F26 107.9(5)
F27 C101 F26 106.5(5)
F25 C101 C48 111.3(5)
F27 C101 C48 111.2(5)
F26 C101 C48 111.8(5)
F29A C102 F30A 105(3)
F29A C102 F30 58(2)
F30A C102 F30 136.6(18)
F29A C102 F28 52(2)
F30A C102 F28 56.3(19)
F30 C102 F28 107.4(6)
F29A C102 F29 135.7(19)
F30A C102 F29 54.0(19)
F30 C102 F29 107.9(5)
F28 C102 F29 106.9(5)
F29A C102 F28A 105(3)
F30A C102 F28A 105(3)
F30 C102 F28A 53(2)
F28 C102 F28A 132.2(19)
F29 C102 F28A 56(2)
F29A C102 C51 113.5(19)
F30A C102 C51 112.3(18)
F30 C102 C51 111.1(4)
F28 C102 C51 112.7(5)
F29 C102 C51 110.7(5)
F28A C102 C51 115.2(19)
F32 C103 F31 107.3(5)
F32 C103 F33 109.0(4)
F31 C103 F33 106.8(4)
F32 C103 C57 112.5(5)
F31 C103 C57 110.5(4)
F33 C103 C57 110.4(5)
F36 C104 F35 108.0(5)
F36 C104 F34 107.1(5)
F35 C104 F34 107.0(4)
F36 C104 C63 113.3(5)
F35 C104 C63 110.8(5)
F34 C104 C63 110.5(5)
F39 C105 F38 108.4(5)
F39 C105 F37 107.4(4)
F38 C105 F37 107.1(4)
F39 C105 C68 111.8(4)
F38 C105 C68 111.1(5)
F37 C105 C68 110.8(5)
F42 C106 F41 108.8(5)
F42 C106 F40 107.2(5)
F41 C106 F40 106.9(5)
F42 C106 C73 110.5(4)
F41 C106 C73 112.1(5)
F40 C106 C73 111.0(4)
F44 C107 F43 108.3(5)
F44 C107 F45 107.9(4)
F43 C107 F45 106.3(5)
F44 C107 C79 111.9(5)
F43 C107 C79 112.7(4)
F45 C107 C79 109.5(5)
F47 C108 F48 109.5(5)
F47 C108 F46 108.3(5)
F48 C108 F46 106.6(4)
F47 C108 C86 111.5(4)
F48 C108 C86 110.7(5)
F46 C108 C86 110.0(5)
C114 C109 C110 121(3)
C114 C109 Cl2 120.7(18)
C110 C109 Cl2 119(2)
C111 C110 C109 121(2)
C111 C110 Cl1 117.6(15)
C109 C110 Cl1 122(2)
C110 C111 C112 118.7(18)
C113 C112 C111 118.9(19)
C112 C113 C114 122(2)
C109 C114 C113 118(2)

loop_
_geom_bond_atom_site_label_1
_geom_bond_atom_site_label_2
_geom_bond_distance
F1 C93 1.349(7)
F2 C93 1.330(6)
F3 C93 1.316(6)
F4 C94 1.325(7)
F5 C94 1.336(7)
F6 C94 1.336(7)
F7 C95 1.332(6)
F8 C95 1.328(7)
F9 C95 1.325(7)
F10 C96 1.334(7)
F11 C96 1.342(7)
F12 C96 1.329(6)
F13 C97 1.340(7)
F14 C97 1.342(6)
F15 C97 1.321(7)
F16 C98 1.343(6)
F17 C98 1.331(7)
F18 C98 1.327(6)
F19 C99 1.338(7)
F20 C99 1.333(6)
F21 C99 1.319(7)
F22 C100 1.333(6)
F23 C100 1.341(6)
F24 C100 1.325(7)
F25 C101 1.334(6)
F26 C101 1.341(7)
F27 C101 1.340(6)
F28 F29A 1.11(4)
F28 F30A 1.25(4)
F28 C102 1.323(7)
F29 F30A 1.20(4)
F29 F28A 1.26(5)
F29 C102 1.326(7)
F30 F28A 1.19(5)
F30 F29A 1.22(4)
F30 C102 1.320(7)
F28A C102 1.34(4)
F29A C102 1.18(4)
F30A C102 1.32(4)
F31 C103 1.332(6)
F32 C103 1.320(7)
F33 C103 1.334(7)
F34 C104 1.362(7)
F35 C104 1.334(6)
F36 C104 1.315(6)
F37 C105 1.341(7)
F38 C105 1.330(6)
F39 C105 1.327(6)
F40 C106 1.322(7)
F41 C106 1.308(7)
F42 C106 1.307(7)
F43 C107 1.328(7)
F44 C107 1.314(7)
F45 C107 1.333(7)
F46 C108 1.351(7)
F47 C108 1.313(7)
F48 C108 1.323(6)
C1 C6 1.363(8)
C1 C2 1.417(8)
C1 C10 1.542(7)
C2 C3 1.376(7)
C2 C13 1.572(8)
C3 C4 1.441(8)
C3 C16 1.525(8)
C4 C5 1.402(8)
C4 C19 1.464(7)
C5 C6 1.403(7)
C5 C22 1.427(8)
C6 C7 1.562(8)
C7 C23 1.523(7)
C7 C8 1.526(7)
C7 C93 1.545(7)
C8 C9 1.375(8)
C8 C26 1.442(7)
C9 C29 1.408(7)
C9 C10 1.566(7)
C10 C11 1.526(8)
C10 C94 1.541(7)
C11 C12 1.344(8)
C11 C30 1.411(7)
C12 C33 1.434(8)
C12 C13 1.534(7)
C13 C14 1.524(8)
C13 C95 1.555(7)
C14 C15 1.307(8)
C14 C34 1.541(7)
C15 C16 1.538(8)
C15 C37 1.539(8)
C16 C17 1.487(7)
C16 C96 1.546(7)
C17 C38 1.367(8)
C17 C18 1.438(8)
C18 C19 1.399(8)
C18 C41 1.408(7)
C19 C20 1.458(8)
C20 C43 1.434(7)
C20 C21 1.446(8)
C21 C22 1.391(7)
C21 C46 1.438(8)
C22 C23 1.390(8)
C23 C24 1.392(7)
C24 C47 1.377(7)
C24 C25 1.522(7)
C25 C26 1.531(8)
C25 C49 1.548(7)
C25 C97 1.548(8)
C26 C27 1.395(7)
C27 C28 1.402(8)
C27 C51 1.523(7)
C28 C29 1.411(7)
C28 C54 1.469(7)
C29 C30 1.432(8)
C30 C31 1.373(8)
C31 C32 1.411(8)
C31 C55 1.422(8)
C32 C33 1.363(7)
C32 C57 1.516(7)
C33 C34 1.522(8)
C34 C98 1.530(8)
C34 C35 1.544(7)
C35 C36 1.390(8)
C35 C58 1.431(7)
C36 C61 1.417(7)
C36 C37 1.544(7)
C37 C38 1.517(8)
C37 C99 1.577(8)
C38 C39 1.430(7)
C39 C62 1.355(7)
C39 C40 1.513(8)
C40 C65 1.522(7)
C40 C41 1.540(8)
C40 C100 1.546(7)
C41 C42 1.373(8)
C42 C43 1.404(8)
C42 C66 1.475(7)
C43 C44 1.431(8)
C44 C45 1.367(8)
C44 C68 1.549(7)
C45 C46 1.425(7)
C45 C70 1.465(7)
C46 C47 1.408(7)
C47 C48 1.554(7)
C48 C101 1.516(9)
C48 C71 1.528(8)
C48 C49 1.542(7)
C49 C50 1.311(7)
C50 C73 1.536(7)
C50 C51 1.537(8)
C51 C52 1.538(8)
C51 C102 1.547(8)
C52 C74 1.351(8)
C52 C53 1.420(8)
C53 C77 1.436(8)
C53 C54 1.440(7)
C54 C55 1.397(8)
C55 C56 1.416(8)
C56 C78 1.365(7)
C56 C57 1.558(8)
C57 C58 1.526(8)
C57 C103 1.565(8)
C58 C59 1.388(7)
C59 C60 1.403(8)
C59 C79 1.559(7)
C60 C61 1.400(7)
C60 C81 1.454(8)
C61 C62 1.497(8)
C62 C63 1.546(7)
C63 C104 1.520(8)
C63 C64 1.521(8)
C63 C82 1.522(7)
C64 C65 1.376(7)
C64 C84 1.418(8)
C65 C66 1.406(8)
C66 C67 1.395(8)
C67 C85 1.429(7)
C67 C68 1.508(8)
C68 C69 1.529(7)
C68 C105 1.536(8)
C69 C87 1.370(7)
C69 C70 1.408(8)
C70 C71 1.393(7)
C71 C72 1.399(7)
C72 C88 1.394(8)
C72 C73 1.519(8)
C73 C74 1.529(8)
C73 C106 1.567(7)
C74 C75 1.427(8)
C75 C76 1.404(8)
C75 C89 1.430(7)
C76 C77 1.447(7)
C76 C92 1.458(8)
C77 C78 1.425(8)
C78 C79 1.514(8)
C79 C80 1.496(8)
C79 C107 1.541(7)
C80 C92 1.399(8)
C80 C81 1.411(8)
C81 C82 1.374(8)
C82 C83 1.377(8)
C83 C91 1.419(8)
C83 C84 1.460(7)
C84 C85 1.391(8)
C85 C86 1.533(7)
C86 C87 1.519(8)
C86 C108 1.540(7)
C86 C90 1.545(7)
C87 C88 1.412(8)
C88 C89 1.461(8)
C89 C90 1.364(8)
C90 C91 1.425(8)
C91 C92 1.429(8)
Cl1 C110 1.77(2)
Cl2 C109 1.73(2)
C109 C114 1.28(3)
C109 C110 1.35(2)
C110 C111 1.35(3)
C111 C112 1.43(2)
C112 C113 1.23(2)
C113 C114 1.47(3)
